data_4303989
loop_
_publ_author_name
'Cameron Jones'
'Christian Schulten'
'Andreas Stasch'

_publ_section_title
;
Unusual Reactivity of Methylphosphaalkyne (P\\tbCMe) toward Digermenes and
Distannenes: Stepwise Formations of Bridged
2,3,5,6-Tetraphospha-1,4-dimethylidenecyclohexanes
;
_journal_name_full 'Inorganic Chemistry'
_journal_page_first 1273
_journal_page_last 1278
_journal_paper_doi 10.1021/ic700926u
_journal_volume 47
_journal_year 2008
_chemical_formula_sum 'C36 H88 P4 Si8 Sn2'
_chemical_formula_weight 1107.04
_chemical_name_systematic
; 
 ? 
;
_space_group_IT_number 14
_symmetry_cell_setting monoclinic
_symmetry_space_group_name_Hall '-P 2ybc'
_symmetry_space_group_name_H-M 'P 1 21/c 1'
_atom_sites_solution_hydrogens geom
_atom_sites_solution_primary direct
_atom_sites_solution_secondary difmap
_audit_creation_method SHELXL-97
_cell_angle_alpha 90.00
_cell_angle_beta 96.38(3)
_cell_angle_gamma 90.00
_cell_formula_units_Z 2
_cell_length_a 13.726(3)
_cell_length_b 16.959(3)
_cell_length_c 11.860(2)
_cell_measurement_temperature 150(2)
_cell_volume 2743.7(9)
_computing_structure_refinement 'SHELXL-97 (Sheldrick, 1997)'
_computing_structure_solution 'SHELXS-97 (Sheldrick, 1990)'
_diffrn_ambient_temperature 150(2)
_diffrn_measured_fraction_theta_full 0.987
_diffrn_measured_fraction_theta_max 0.987
_diffrn_measurement_device_type 'Nonius Kappa CCD'
_diffrn_radiation_monochromator graphite
_diffrn_radiation_source 'fine-focus sealed tube'
_diffrn_radiation_type MoK\a
_diffrn_radiation_wavelength 0.71073
_diffrn_reflns_av_R_equivalents 0.0610
_diffrn_reflns_av_sigmaI/netI 0.0935
_diffrn_reflns_limit_h_max 16
_diffrn_reflns_limit_h_min -16
_diffrn_reflns_limit_k_max 19
_diffrn_reflns_limit_k_min -20
_diffrn_reflns_limit_l_max 14
_diffrn_reflns_limit_l_min -14
_diffrn_reflns_number 8895
_diffrn_reflns_theta_full 25.00
_diffrn_reflns_theta_max 25.00
_diffrn_reflns_theta_min 2.96
_exptl_absorpt_coefficient_mu 1.225
_exptl_absorpt_correction_T_max 0.975
_exptl_absorpt_correction_T_min 0.858
_exptl_absorpt_correction_type multi-scan
_exptl_absorpt_process_details 'Sortav (Blessing, 1995)'
_exptl_crystal_colour colorless
_exptl_crystal_density_diffrn 1.340
_exptl_crystal_density_method 'not measured'
_exptl_crystal_description block
_exptl_crystal_F_000 1152
_exptl_crystal_size_max 0.08
_exptl_crystal_size_mid 0.05
_exptl_crystal_size_min 0.02
_refine_diff_density_max 0.652
_refine_diff_density_min -0.447
_refine_diff_density_rms 0.107
_refine_ls_extinction_method none
_refine_ls_goodness_of_fit_ref 1.035
_refine_ls_hydrogen_treatment constr
_refine_ls_matrix_type full
_refine_ls_number_parameters 239
_refine_ls_number_reflns 4766
_refine_ls_number_restraints 0
_refine_ls_restrained_S_all 1.035
_refine_ls_R_factor_all 0.0872
_refine_ls_R_factor_gt 0.0506
_refine_ls_shift/su_max 0.001
_refine_ls_shift/su_mean 0.000
_refine_ls_structure_factor_coef Fsqd
_refine_ls_weighting_details 'calc w=1/[\s^2^(Fo^2^)+(0.0194P)^2^+1.9288P] where P=(Fo^2^+2Fc^2^)/3'
_refine_ls_weighting_scheme calc
_refine_ls_wR_factor_gt 0.0796
_refine_ls_wR_factor_ref 0.0879
_reflns_number_gt 3384
_reflns_number_total 4766
_reflns_threshold_expression >2sigma(I)
_cod_data_source_file ic700926u-file001_2.cif
_cod_data_source_block compound8
_cod_original_cell_volume 2743.5(9)
_cod_database_code 4303989

loop_
_symmetry_equiv_pos_as_xyz
'x, y, z'
'-x, y+1/2, -z+1/2'
'-x, -y, -z'
'x, -y-1/2, z-1/2'

loop_
_atom_site_label
_atom_site_type_symbol
_atom_site_fract_x
_atom_site_fract_y
_atom_site_fract_z
_atom_site_U_iso_or_equiv
_atom_site_adp_type
_atom_site_occupancy
_atom_site_symmetry_multiplicity
_atom_site_calc_flag
_atom_site_refinement_flags
_atom_site_disorder_assembly
_atom_site_disorder_group
Sn1 Sn 0.81235(3) 0.027148(19) 0.85168(3) 0.02144(12) Uani 1 1 d . . .
P1 P 0.98757(10) 0.07762(8) 0.87304(12) 0.0257(3) Uani 1 1 d . . .
P2 P 0.92403(10) 0.03139(8) 1.12020(11) 0.0270(3) Uani 1 1 d . . .
Si1 Si 0.73895(11) -0.16323(8) 0.73878(12) 0.0257(4) Uani 1 1 d . . .
Si2 Si 0.80448(11) -0.02764(8) 0.57566(12) 0.0305(4) Uani 1 1 d . . .
Si3 Si 0.57712(11) 0.10619(8) 0.80659(13) 0.0301(4) Uani 1 1 d . . .
Si4 Si 0.75237(12) 0.22733(8) 0.85324(13) 0.0293(4) Uani 1 1 d . . .
C1 C 0.8135(4) -0.0074(3) 1.0305(4) 0.0312(14) Uani 1 1 d . . .
H1 H 0.8221 -0.0659 1.0309 0.037 Uiso 1 1 calc R . .
C2 C 0.7218(4) 0.0066(4) 1.0856(5) 0.0498(17) Uani 1 1 d . . .
H2A H 0.7283 -0.0180 1.1608 0.075 Uiso 1 1 calc R . .
H2B H 0.6657 -0.0164 1.0386 0.075 Uiso 1 1 calc R . .
H2C H 0.7115 0.0634 1.0934 0.075 Uiso 1 1 calc R . .
C3 C 0.9811(4) 0.0987(3) 1.0244(4) 0.0240(12) Uani 1 1 d . . .
C4 C 1.0156(4) 0.1672(3) 1.0674(5) 0.0323(14) Uani 1 1 d . . .
H4A H 1.0431 0.2044 1.0200 0.039 Uiso 1 1 calc R . .
H4B H 1.0127 0.1788 1.1453 0.039 Uiso 1 1 calc R . .
C5 C 0.8067(4) -0.0671(3) 0.7235(4) 0.0207(12) Uani 1 1 d . . .
H5 H 0.8760 -0.0864 0.7361 0.025 Uiso 1 1 calc R . .
C6 C 0.7058(4) -0.1814(3) 0.8848(4) 0.0301(14) Uani 1 1 d . . .
H6A H 0.6629 -0.1390 0.9060 0.045 Uiso 1 1 calc R . .
H6B H 0.7655 -0.1828 0.9384 0.045 Uiso 1 1 calc R . .
H6C H 0.6715 -0.2320 0.8866 0.045 Uiso 1 1 calc R . .
C7 C 0.8175(4) -0.2476(3) 0.7039(4) 0.0332(14) Uani 1 1 d . . .
H7A H 0.7775 -0.2955 0.6940 0.050 Uiso 1 1 calc R . .
H7B H 0.8701 -0.2554 0.7659 0.050 Uiso 1 1 calc R . .
H7C H 0.8460 -0.2362 0.6336 0.050 Uiso 1 1 calc R . .
C8 C 0.6255(4) -0.1728(3) 0.6381(5) 0.0363(15) Uani 1 1 d . . .
H8A H 0.6407 -0.1622 0.5608 0.054 Uiso 1 1 calc R . .
H8B H 0.5765 -0.1348 0.6584 0.054 Uiso 1 1 calc R . .
H8C H 0.5994 -0.2264 0.6421 0.054 Uiso 1 1 calc R . .
C9 C 0.8397(5) -0.1069(3) 0.4781(5) 0.0425(16) Uani 1 1 d . . .
H9A H 0.9017 -0.1309 0.5098 0.064 Uiso 1 1 calc R . .
H9B H 0.8475 -0.0840 0.4037 0.064 Uiso 1 1 calc R . .
H9C H 0.7884 -0.1473 0.4695 0.064 Uiso 1 1 calc R . .
C10 C 0.6824(4) 0.0113(3) 0.5166(5) 0.0412(15) Uani 1 1 d . . .
H10A H 0.6332 -0.0306 0.5168 0.062 Uiso 1 1 calc R . .
H10B H 0.6855 0.0294 0.4386 0.062 Uiso 1 1 calc R . .
H10C H 0.6642 0.0555 0.5633 0.062 Uiso 1 1 calc R . .
C11 C 0.8968(4) 0.0534(3) 0.5720(5) 0.0374(15) Uani 1 1 d . . .
H11A H 0.8796 0.0970 0.6201 0.056 Uiso 1 1 calc R . .
H11B H 0.8971 0.0721 0.4938 0.056 Uiso 1 1 calc R . .
H11C H 0.9620 0.0334 0.6000 0.056 Uiso 1 1 calc R . .
C12 C 0.7121(4) 0.1256(3) 0.8021(4) 0.0228(12) Uani 1 1 d . . .
H12 H 0.7166 0.1295 0.7187 0.027 Uiso 1 1 calc R . .
C13 C 0.5473(4) -0.0006(3) 0.7967(5) 0.0427(16) Uani 1 1 d . . .
H13A H 0.5812 -0.0281 0.8623 0.064 Uiso 1 1 calc R . .
H13B H 0.5686 -0.0222 0.7268 0.064 Uiso 1 1 calc R . .
H13C H 0.4764 -0.0077 0.7957 0.064 Uiso 1 1 calc R . .
C14 C 0.5046(4) 0.1535(3) 0.6815(5) 0.0417(15) Uani 1 1 d . . .
H14A H 0.4351 0.1407 0.6819 0.063 Uiso 1 1 calc R . .
H14B H 0.5276 0.1338 0.6114 0.063 Uiso 1 1 calc R . .
H14C H 0.5133 0.2109 0.6858 0.063 Uiso 1 1 calc R . .
C15 C 0.5309(4) 0.1428(3) 0.9394(5) 0.0423(16) Uani 1 1 d . . .
H15A H 0.5463 0.1990 0.9491 0.063 Uiso 1 1 calc R . .
H15B H 0.5626 0.1133 1.0045 0.063 Uiso 1 1 calc R . .
H15C H 0.4598 0.1352 0.9343 0.063 Uiso 1 1 calc R . .
C16 C 0.6621(4) 0.3046(3) 0.7965(5) 0.0397(16) Uani 1 1 d . . .
H16A H 0.5996 0.2960 0.8273 0.059 Uiso 1 1 calc R . .
H16B H 0.6520 0.3012 0.7135 0.059 Uiso 1 1 calc R . .
H16C H 0.6875 0.3569 0.8190 0.059 Uiso 1 1 calc R . .
C17 C 0.7621(4) 0.2351(3) 1.0105(5) 0.0402(16) Uani 1 1 d . . .
H17A H 0.6966 0.2313 1.0356 0.060 Uiso 1 1 calc R . .
H17B H 0.7915 0.2860 1.0343 0.060 Uiso 1 1 calc R . .
H17C H 0.8034 0.1923 1.0445 0.060 Uiso 1 1 calc R . .
C18 C 0.8728(4) 0.2574(3) 0.8064(5) 0.0359(15) Uani 1 1 d . . .
H18A H 0.8769 0.3151 0.8045 0.054 Uiso 1 1 calc R . .
H18B H 0.8783 0.2362 0.7305 0.054 Uiso 1 1 calc R . .
H18C H 0.9263 0.2366 0.8598 0.054 Uiso 1 1 calc R . .

loop_
_atom_site_aniso_label
_atom_site_aniso_U_11
_atom_site_aniso_U_22
_atom_site_aniso_U_33
_atom_site_aniso_U_23
_atom_site_aniso_U_13
_atom_site_aniso_U_12
Sn1 0.0186(2) 0.0216(2) 0.0237(2) -0.00035(17) 0.00052(14) -0.00114(18)
P1 0.0224(8) 0.0271(8) 0.0274(8) -0.0002(6) 0.0017(7) -0.0054(7)
P2 0.0214(8) 0.0339(8) 0.0255(8) -0.0019(7) 0.0011(6) 0.0031(7)
Si1 0.0254(9) 0.0222(8) 0.0286(9) -0.0010(6) 0.0000(7) -0.0033(7)
Si2 0.0367(10) 0.0287(8) 0.0266(9) -0.0021(7) 0.0051(7) -0.0062(8)
Si3 0.0226(9) 0.0296(9) 0.0373(10) 0.0019(7) 0.0000(7) 0.0024(7)
Si4 0.0295(10) 0.0248(8) 0.0337(10) -0.0007(7) 0.0034(8) -0.0005(7)
C1 0.021(3) 0.049(3) 0.023(3) 0.008(2) 0.001(2) -0.005(3)
C2 0.034(4) 0.074(4) 0.042(4) 0.003(3) 0.010(3) -0.010(3)
C3 0.015(3) 0.027(3) 0.030(3) 0.002(2) 0.001(2) 0.004(2)
C4 0.025(3) 0.034(3) 0.035(4) -0.004(3) -0.007(3) 0.001(3)
C5 0.014(3) 0.024(3) 0.024(3) -0.006(2) 0.001(2) -0.002(2)
C6 0.034(3) 0.024(3) 0.032(3) 0.005(2) 0.001(3) -0.008(3)
C7 0.033(4) 0.027(3) 0.038(4) -0.002(2) -0.009(3) 0.002(3)
C8 0.038(4) 0.031(3) 0.039(4) -0.007(3) -0.003(3) -0.011(3)
C9 0.052(4) 0.043(4) 0.034(4) -0.008(3) 0.013(3) -0.013(3)
C10 0.045(4) 0.042(4) 0.036(4) 0.009(3) -0.002(3) -0.008(3)
C11 0.044(4) 0.029(3) 0.041(4) 0.001(3) 0.013(3) -0.004(3)
C12 0.026(3) 0.025(3) 0.016(3) 0.000(2) -0.002(2) 0.005(2)
C13 0.034(4) 0.035(3) 0.058(4) 0.001(3) -0.001(3) 0.001(3)
C14 0.028(4) 0.040(3) 0.053(4) -0.001(3) -0.008(3) 0.007(3)
C15 0.037(4) 0.040(3) 0.051(4) 0.007(3) 0.013(3) 0.010(3)
C16 0.048(4) 0.028(3) 0.044(4) 0.006(3) 0.012(3) 0.003(3)
C17 0.039(4) 0.040(3) 0.041(4) -0.007(3) 0.005(3) -0.003(3)
C18 0.038(4) 0.029(3) 0.039(4) 0.006(3) -0.002(3) 0.000(3)

loop_
_atom_type_symbol
_atom_type_description
_atom_type_scat_dispersion_real
_atom_type_scat_dispersion_imag
_atom_type_scat_source
C C 0.0033 0.0016 'International Tables Vol C Tables 4.2.6.8 and 6.1.1.4'
H H 0.0000 0.0000 'International Tables Vol C Tables 4.2.6.8 and 6.1.1.4'
Si Si 0.0817 0.0704 'International Tables Vol C Tables 4.2.6.8 and 6.1.1.4'
P P 0.1023 0.0942 'International Tables Vol C Tables 4.2.6.8 and 6.1.1.4'
Sn Sn -0.6537 1.4246 'International Tables Vol C Tables 4.2.6.8 and 6.1.1.4'

loop_
_geom_angle_atom_site_label_1
_geom_angle_atom_site_label_2
_geom_angle_atom_site_label_3
_geom_angle
_geom_angle_site_symmetry_1
_geom_angle_site_symmetry_3
_geom_angle_publ_flag
C1 Sn1 C12 113.37(18) . . ?
C1 Sn1 C5 117.94(19) . . ?
C12 Sn1 C5 113.17(19) . . ?
C1 Sn1 P1 95.07(14) . . ?
C12 Sn1 P1 109.16(13) . . ?
C5 Sn1 P1 105.89(12) . . ?
C3 P1 P2 102.29(17) . 3_757 ?
C3 P1 Sn1 90.83(17) . . ?
P2 P1 Sn1 103.41(6) 3_757 . ?
C3 P2 C1 103.9(2) . . ?
C3 P2 P1 105.73(16) . 3_757 ?
C1 P2 P1 97.69(18) . 3_757 ?
C8 Si1 C6 107.9(2) . . ?
C8 Si1 C7 104.7(3) . . ?
C6 Si1 C7 106.6(2) . . ?
C8 Si1 C5 113.5(2) . . ?
C6 Si1 C5 113.9(2) . . ?
C7 Si1 C5 109.7(2) . . ?
C10 Si2 C9 107.8(3) . . ?
C10 Si2 C11 108.3(3) . . ?
C9 Si2 C11 106.9(2) . . ?
C10 Si2 C5 113.5(2) . . ?
C9 Si2 C5 110.1(2) . . ?
C11 Si2 C5 110.1(2) . . ?
C13 Si3 C15 106.5(3) . . ?
C13 Si3 C14 105.9(3) . . ?
C15 Si3 C14 109.0(3) . . ?
C13 Si3 C12 112.2(2) . . ?
C15 Si3 C12 113.1(3) . . ?
C14 Si3 C12 109.9(2) . . ?
C17 Si4 C18 108.1(3) . . ?
C17 Si4 C16 106.3(2) . . ?
C18 Si4 C16 105.8(2) . . ?
C17 Si4 C12 111.9(2) . . ?
C18 Si4 C12 113.0(2) . . ?
C16 Si4 C12 111.3(3) . . ?
C2 C1 P2 111.3(4) . . ?
C2 C1 Sn1 117.5(4) . . ?
P2 C1 Sn1 111.9(2) . . ?
C4 C3 P1 119.1(4) . . ?
C4 C3 P2 117.4(4) . . ?
P1 C3 P2 123.4(3) . . ?
Si2 C5 Si1 116.1(3) . . ?
Si2 C5 Sn1 112.5(2) . . ?
Si1 C5 Sn1 122.6(2) . . ?
Si3 C12 Si4 113.8(2) . . ?
Si3 C12 Sn1 116.5(2) . . ?
Si4 C12 Sn1 117.0(3) . . ?

loop_
_geom_bond_atom_site_label_1
_geom_bond_atom_site_label_2
_geom_bond_distance
_geom_bond_site_symmetry_2
_geom_bond_publ_flag
Sn1 C1 2.198(5) . ?
Sn1 C12 2.202(5) . ?
Sn1 C5 2.202(4) . ?
Sn1 P1 2.5388(15) . ?
P1 C3 1.842(5) . ?
P1 P2 2.2079(19) 3_757 ?
P2 C3 1.845(5) . ?
P2 C1 1.873(6) . ?
P2 P1 2.2079(19) 3_757 ?
Si1 C8 1.862(6) . ?
Si1 C6 1.864(5) . ?
Si1 C7 1.865(5) . ?
Si1 C5 1.895(5) . ?
Si2 C10 1.864(6) . ?
Si2 C9 1.872(5) . ?
Si2 C11 1.873(5) . ?
Si2 C5 1.874(5) . ?
Si3 C13 1.857(5) . ?
Si3 C15 1.868(5) . ?
Si3 C14 1.873(6) . ?
Si3 C12 1.888(5) . ?
Si4 C17 1.860(5) . ?
Si4 C18 1.872(5) . ?
Si4 C16 1.876(6) . ?
Si4 C12 1.891(5) . ?
C1 C2 1.500(7) . ?
C3 C4 1.335(7) . ?
